data_1544851
loop_
_publ_author_name
'Sui, Qi'
'Ren, Xiang-Ting'
'Dai, Yu-Xiang'
'Wang, Kai'
'Li, Wen-Tao'
'Gong, Teng'
'Fang, Jia-Jia'
'Zou, Bo'
'Gao, En-Qing'
'Wang, Lin'

_publ_section_title
;
 Piezochromism and hydrochromism through electron transfer: new stories
 for viologen materials
;
_journal_issue 4
_journal_name_full 'Chem. Sci.'
_journal_page_first 2758
_journal_paper_doi 10.1039/C6SC04579K
_journal_volume 8
_journal_year 2017
_chemical_formula_sum 'C24 H28 N2 O10'
_chemical_formula_weight 504.48
_chemical_name_systematic
;
 ?
;
_space_group_crystal_system monoclinic
_space_group_IT_number 14
_space_group_name_Hall '-P 2ybc'
_space_group_name_H-M_alt 'P 1 21/c 1'
_symmetry_space_group_name_Hall '-P 2ybc'
_symmetry_space_group_name_H-M 'P 1 21/c 1'
_atom_sites_solution_hydrogens mixed
_audit_creation_method SHELXL-2014
_audit_update_record
;
2015-09-29 deposited with the CCDC.
2016-12-22 downloaded from the CCDC.
;
_cell_angle_alpha 90
_cell_angle_beta 99.4148(19)
_cell_angle_gamma 90
_cell_formula_units_Z 2
_cell_length_a 6.2410(4)
_cell_length_b 27.3263(16)
_cell_length_c 6.9456(4)
_cell_measurement_reflns_used 3273
_cell_measurement_temperature 296(2)
_cell_measurement_theta_max 24.18
_cell_measurement_theta_min 2.98
_cell_volume 1168.57(12)
_computing_cell_refinement 'Bruker SMART'
_computing_data_collection 'Bruker SMART'
_computing_data_reduction 'Bruker SAINT'
_computing_molecular_graphics 'Bruker SHELXTL'
_computing_publication_material 'Bruker SHELXTL'
_computing_structure_refinement 'SHELXL-2014 (Sheldrick, 2014)'
_computing_structure_solution 'Bruker SHELXTL'
_diffrn_ambient_temperature 296(2)
_diffrn_measured_fraction_theta_full 0.999
_diffrn_measured_fraction_theta_max 0.976
_diffrn_measurement_device_type 'CCD area detector'
_diffrn_measurement_method 'phi and omega scans'
_diffrn_radiation_type MoK\a
_diffrn_radiation_wavelength 0.71073
_diffrn_reflns_av_R_equivalents 0.0366
_diffrn_reflns_av_unetI/netI 0.0289
_diffrn_reflns_Laue_measured_fraction_full 0.999
_diffrn_reflns_Laue_measured_fraction_max 0.976
_diffrn_reflns_limit_h_max 8
_diffrn_reflns_limit_h_min -8
_diffrn_reflns_limit_k_max 31
_diffrn_reflns_limit_k_min -34
_diffrn_reflns_limit_l_max 8
_diffrn_reflns_limit_l_min -9
_diffrn_reflns_number 15893
_diffrn_reflns_point_group_measured_fraction_full 0.999
_diffrn_reflns_point_group_measured_fraction_max 0.976
_diffrn_reflns_theta_full 25.242
_diffrn_reflns_theta_max 28.176
_diffrn_reflns_theta_min 1.490
_diffrn_source 'fine-focus sealed tube'
_exptl_absorpt_coefficient_mu 0.113
_exptl_absorpt_correction_T_max 0.7457
_exptl_absorpt_correction_T_min 0.6839
_exptl_absorpt_correction_type multi-scan
_exptl_absorpt_process_details SADABS
_exptl_crystal_colour yellow
_exptl_crystal_density_diffrn 1.434
_exptl_crystal_density_meas ?
_exptl_crystal_density_method 'not measured'
_exptl_crystal_description prism
_exptl_crystal_F_000 532
_exptl_crystal_size_max 0.40
_exptl_crystal_size_mid 0.35
_exptl_crystal_size_min 0.32
_refine_diff_density_max 0.192
_refine_diff_density_min -0.197
_refine_diff_density_rms 0.038
_refine_ls_extinction_method none
_refine_ls_goodness_of_fit_ref 1.040
_refine_ls_hydrogen_treatment mixed
_refine_ls_matrix_type full
_refine_ls_number_parameters 206
_refine_ls_number_reflns 2804
_refine_ls_number_restraints 11
_refine_ls_restrained_S_all 1.048
_refine_ls_R_factor_all 0.0656
_refine_ls_R_factor_gt 0.0442
_refine_ls_shift/su_max 0.000
_refine_ls_shift/su_mean 0.000
_refine_ls_structure_factor_coef Fsqd
_refine_ls_weighting_details 'w=1/[\s^2^(Fo^2^)+(0.0557P)^2^+0.2044P] where P=(Fo^2^+2Fc^2^)/3'
_refine_ls_weighting_scheme calc
_refine_ls_wR_factor_gt 0.1079
_refine_ls_wR_factor_ref 0.1193
_reflns_Friedel_coverage 0.000
_reflns_number_gt 2028
_reflns_number_total 2804
_reflns_threshold_expression 'I > 2\s(I)'
_cod_data_source_file c6sc04579k2.cif
_cod_data_source_block 1
_cod_depositor_comments
;
The following automatic conversions were performed:

'_exptl_crystal_density_meas' value 'not measured' was changed to '?'
- the value is perceived as not measured.

Automatic conversion script
Id: cif_fix_values 4268 2015-11-12 08:31:59Z antanas 

 Adding full bibliography for 1544851.cif.
;
_cod_database_code 1544851
_shelx_space_group_comment
;
The symmetry employed for this shelxl refinement is uniquely defined
by the following loop, which should always be used as a source of
symmetry information in preference to the above space-group names.
They are only intended as comments.
;
_shelxl_version_number 2014-3

loop_
_space_group_symop_operation_xyz
'x, y, z'
'-x, y+1/2, -z+1/2'
'-x, -y, -z'
'x, -y-1/2, z-1/2'

loop_
_atom_site_label
_atom_site_type_symbol
_atom_site_fract_x
_atom_site_fract_y
_atom_site_fract_z
_atom_site_U_iso_or_equiv
_atom_site_adp_type
_atom_site_occupancy
_atom_site_site_symmetry_order
_atom_site_calc_flag
_atom_site_refinement_flags_posn
_atom_site_refinement_flags_adp
_atom_site_refinement_flags_occupancy
_atom_site_disorder_assembly
_atom_site_disorder_group
C1 C 0.5521(2) 0.17693(5) 0.4154(2) 0.0341(3) Uani 1 1 d . . . . .
C2 C 0.6241(2) 0.23002(5) 0.42667(19) 0.0292(3) Uani 1 1 d . . . . .
C3 C 0.8419(2) 0.24271(5) 0.4637(2) 0.0356(3) Uani 1 1 d . . . . .
H3A H 0.9472 0.2183 0.4791 0.043 Uiso 1 1 calc R U . . .
C4 C 0.9041(2) 0.29130(5) 0.4779(2) 0.0373(3) Uani 1 1 d . . . . .
H4A H 1.0506 0.2996 0.5021 0.045 Uiso 1 1 calc R U . . .
C5 C 0.7476(2) 0.32742(5) 0.45616(19) 0.0292(3) Uani 1 1 d . . . . .
C6 C 0.5295(2) 0.31574(5) 0.4175(2) 0.0354(3) Uani 1 1 d . . . . .
H6A H 0.4245 0.3402 0.4027 0.043 Uiso 1 1 calc R U . . .
C7 C 0.4705(2) 0.26698(5) 0.4013(2) 0.0363(3) Uani 1 1 d . . . . .
H7A H 0.3240 0.2588 0.3727 0.044 Uiso 1 1 calc R U . . .
C8 C 0.9966(2) 0.39064(5) 0.5975(2) 0.0367(3) Uani 1 1 d . . . . .
H8A H 1.0714 0.3668 0.6773 0.044 Uiso 1 1 calc R U . . .
C9 C 1.0715(2) 0.43772(5) 0.6082(2) 0.0395(4) Uani 1 1 d . . . . .
H9A H 1.1988 0.4453 0.6925 0.047 Uiso 1 1 calc R U . . .
C10 C 0.9602(2) 0.47443(5) 0.4950(2) 0.0319(3) Uani 1 1 d . . . . .
C11 C 0.7706(2) 0.46083(5) 0.3713(2) 0.0396(4) Uani 1 1 d . . . . .
H11A H 0.6886 0.4844 0.2957 0.047 Uiso 1 1 calc R U . . .
C12 C 0.7041(2) 0.41304(5) 0.3604(2) 0.0382(4) Uani 1 1 d . . . . .
H12A H 0.5799 0.4044 0.2740 0.046 Uiso 1 1 calc R U . . .
N1 N 0.81560(18) 0.37827(4) 0.47272(16) 0.0295(3) Uani 1 1 d . . . . .
O1 O 0.69726(18) 0.14480(4) 0.4419(2) 0.0534(3) Uani 1 1 d . . . . .
O2 O 0.35268(17) 0.16886(4) 0.38132(17) 0.0485(3) Uani 1 1 d . . . . .
O4 O 0.5536(18) 0.0564(5) 0.295(5) 0.082(5) Uani 0.48(4) 1 d D . P A 1
O4' O 0.5380(12) 0.0520(2) 0.380(2) 0.053(2) Uani 0.52(4) 1 d D . P A 2
H4B H 0.593(3) 0.0823(5) 0.372(3) 0.079 Uiso 1 1 d D U . . .
H4C H 0.641(3) 0.0337(6) 0.349(3) 0.079 Uiso 1 1 d D U . . .
O3 O 0.1120(2) 0.12364(6) 0.6287(2) 0.0659(4) Uani 1 1 d . . . . .
H3B H -0.025(4) 0.1306(8) 0.570(3) 0.076(7) Uiso 1 1 d . . . . .
H3C H 0.195(4) 0.1362(8) 0.548(3) 0.081(7) Uiso 1 1 d . . . . .
O5' O 0.1289(11) 0.0141(3) 0.5847(7) 0.0596(14) Uani 0.405(12) 1 d D . P B 1
H5'A H 0.0000 0.0000 0.5000 0.089 Uiso 0.81(2) 2 d DS U P B 1
H5'B H 0.100(9) 0.0449(8) 0.568(9) 0.089 Uiso 0.405(12) 1 d D U P B 1
O5 O 0.2259(13) 0.0322(2) 0.6086(6) 0.0795(15) Uani 0.595(12) 1 d D . P B 2
H5A H 0.316(7) 0.0361(16) 0.525(6) 0.119 Uiso 0.595(12) 1 d D U P B 2
H5B H 0.178(8) 0.0618(10) 0.627(7) 0.119 Uiso 0.595(12) 1 d D U P B 2

loop_
_atom_site_aniso_label
_atom_site_aniso_U_11
_atom_site_aniso_U_22
_atom_site_aniso_U_33
_atom_site_aniso_U_23
_atom_site_aniso_U_13
_atom_site_aniso_U_12
C1 0.0386(7) 0.0272(8) 0.0359(8) -0.0012(6) 0.0047(6) -0.0066(6)
C2 0.0336(6) 0.0243(7) 0.0298(7) -0.0012(5) 0.0057(5) -0.0039(5)
C3 0.0321(7) 0.0241(8) 0.0505(9) -0.0004(6) 0.0063(6) 0.0007(6)
C4 0.0285(6) 0.0270(8) 0.0557(9) -0.0009(6) 0.0052(6) -0.0025(6)
C5 0.0349(7) 0.0217(7) 0.0311(7) 0.0003(5) 0.0052(5) -0.0030(5)
C6 0.0320(7) 0.0268(8) 0.0464(8) -0.0011(6) 0.0034(6) 0.0033(6)
C7 0.0285(6) 0.0323(8) 0.0475(9) -0.0029(6) 0.0041(6) -0.0043(6)
C8 0.0399(7) 0.0249(8) 0.0410(8) 0.0044(6) -0.0066(6) 0.0006(6)
C9 0.0405(8) 0.0278(8) 0.0445(8) 0.0012(6) -0.0099(6) -0.0037(6)
C10 0.0378(7) 0.0234(7) 0.0332(7) -0.0003(5) 0.0019(6) 0.0002(6)
C11 0.0433(8) 0.0240(8) 0.0461(8) 0.0052(6) -0.0088(6) 0.0009(6)
C12 0.0393(7) 0.0272(8) 0.0429(8) 0.0022(6) -0.0085(6) -0.0014(6)
N1 0.0339(6) 0.0207(6) 0.0331(6) 0.0004(4) 0.0031(5) -0.0006(4)
O1 0.0462(6) 0.0242(6) 0.0859(9) 0.0007(5) -0.0010(6) -0.0026(5)
O2 0.0392(6) 0.0377(7) 0.0671(8) -0.0026(5) 0.0041(5) -0.0140(5)
O4 0.051(2) 0.045(3) 0.140(12) -0.029(5) -0.016(5) 0.005(2)
O4' 0.0418(18) 0.032(2) 0.080(5) -0.008(2) -0.007(2) -0.0029(12)
O3 0.0506(8) 0.0793(11) 0.0653(9) 0.0224(7) 0.0018(7) -0.0118(7)
O5' 0.048(2) 0.038(3) 0.093(3) -0.0032(19) 0.0083(19) -0.0018(19)
O5 0.088(4) 0.053(3) 0.097(2) 0.0045(18) 0.013(2) 0.015(3)

loop_
_atom_type_symbol
_atom_type_description
_atom_type_scat_dispersion_real
_atom_type_scat_dispersion_imag
_atom_type_scat_source
C C 0.0033 0.0016 'International Tables Vol C Tables 4.2.6.8 and 6.1.1.4'
H H 0.0000 0.0000 'International Tables Vol C Tables 4.2.6.8 and 6.1.1.4'
N N 0.0061 0.0033 'International Tables Vol C Tables 4.2.6.8 and 6.1.1.4'
O O 0.0106 0.0060 'International Tables Vol C Tables 4.2.6.8 and 6.1.1.4'

loop_
_geom_angle_atom_site_label_1
_geom_angle_atom_site_label_2
_geom_angle_atom_site_label_3
_geom_angle
_geom_angle_site_symmetry_3
O2 C1 O1 125.34(13) .
O2 C1 C2 117.15(13) .
O1 C1 C2 117.51(12) .
C7 C2 C3 118.62(13) .
C7 C2 C1 119.90(12) .
C3 C2 C1 121.47(12) .
C4 C3 C2 120.62(13) .
C4 C3 H3A 119.7 .
C2 C3 H3A 119.7 .
C5 C4 C3 119.59(13) .
C5 C4 H4A 120.2 .
C3 C4 H4A 120.2 .
C4 C5 C6 120.91(13) .
C4 C5 N1 118.91(12) .
C6 C5 N1 120.18(12) .
C5 C6 C7 118.69(13) .
C5 C6 H6A 120.7 .
C7 C6 H6A 120.7 .
C6 C7 C2 121.55(13) .
C6 C7 H7A 119.2 .
C2 C7 H7A 119.2 .
N1 C8 C9 120.90(13) .
N1 C8 H8A 119.5 .
C9 C8 H8A 119.5 .
C8 C9 C10 120.96(13) .
C8 C9 H9A 119.5 .
C10 C9 H9A 119.5 .
C9 C10 C11 116.86(13) .
C9 C10 C10 121.47(15) 3_766
C11 C10 C10 121.67(15) 3_766
C12 C11 C10 120.48(13) .
C12 C11 H11A 119.8 .
C10 C11 H11A 119.8 .
N1 C12 C11 121.18(13) .
N1 C12 H12A 119.4 .
C11 C12 H12A 119.4 .
C12 N1 C8 119.57(12) .
C12 N1 C5 120.80(11) .
C8 N1 C5 119.59(11) .
H4B O4 H4C 103(2) .
H4B O4' H4C 101.9(19) .
H3B O3 H3C 103.6(19) .
H5'A O5' H5'B 100(3) .
H5A O5 H5B 105(3) .

loop_
_geom_bond_atom_site_label_1
_geom_bond_atom_site_label_2
_geom_bond_distance
_geom_bond_site_symmetry_2
C1 O2 1.2481(17) .
C1 O1 1.2532(18) .
C1 C2 1.5168(19) .
C2 C7 1.384(2) .
C2 C3 1.3855(19) .
C3 C4 1.383(2) .
C3 H3A 0.9300 .
C4 C5 1.3795(19) .
C4 H4A 0.9300 .
C5 C6 1.3806(18) .
C5 N1 1.4519(17) .
C6 C7 1.382(2) .
C6 H6A 0.9300 .
C7 H7A 0.9300 .
C8 N1 1.3494(17) .
C8 C9 1.367(2) .
C8 H8A 0.9300 .
C9 C10 1.389(2) .
C9 H9A 0.9300 .
C10 C11 1.3942(19) .
C10 C10 1.481(3) 3_766
C11 C12 1.369(2) .
C11 H11A 0.9300 .
C12 N1 1.3481(17) .
C12 H12A 0.9300 .
O4 H4B 0.894(16) .
O4 H4C 0.868(17) .
O4' H4B 0.902(15) .
O4' H4C 0.868(16) .
O3 H3B 0.90(2) .
O3 H3C 0.89(3) .
O5' H5'A 0.993(8) .
O5' H5'B 0.86(2) .
O5 H5A 0.883(19) .
O5 H5B 0.879(19) .

loop_
_geom_hbond_atom_site_label_D
_geom_hbond_atom_site_label_H
_geom_hbond_atom_site_label_A
_geom_hbond_distance_DH
_geom_hbond_distance_HA
_geom_hbond_distance_DA
_geom_hbond_angle_DHA
_geom_hbond_site_symmetry_A
C8 H8A O2 0.93 2.29 3.1679(17) 158.1 4_666
C9 H9A O4 0.93 2.21 3.081(9) 154.9 4_666
C9 H9A O4' 0.93 2.30 3.214(9) 167.7 4_666
C11 H11A O4 0.93 2.50 3.390(9) 160.5 2_655
C11 H11A O4' 0.93 2.52 3.445(8) 174.8 2_655
O4 H4B O1 0.894(16) 1.864(13) 2.715(8) 158(3) .
O4' H4B O1 0.902(15) 1.864(13) 2.732(7) 161(2) .
O4 H4C O5' 0.868(17) 1.941(14) 2.792(12) 166(3) 3_656
O4' H4C O5 0.868(16) 1.986(15) 2.726(8) 142(2) 3_656
O3 H3B O1 0.90(2) 1.86(2) 2.7603(18) 178(2) 1_455
O3 H3C O2 0.89(3) 1.86(3) 2.7532(19) 174(2) .
O5 H5A O4' 0.883(19) 1.89(3) 2.759(14) 169(5) .
O5' H5'B O3 0.86(2) 2.19(2) 3.013(7) 159(5) .
O5 H5B O3 0.879(19) 1.74(2) 2.608(5) 169(5) .
